data_7238259
loop_
_publ_author_name
'Wang, Y.-B.'
'Liu, D.-S.'
'Pan, T.-H.'
'Liang, Q.'
'Huang, X.-H.'
'Wu, S.-T.'
'Huang, C.-C.'

_publ_section_title
;
 Structural variation from 1D to 3D: effect of metal centers on the
 construction of metal--organic coordination polymers with
 N-(1H-tetrazol-5-yl)benzamide ligand
;
_journal_issue 11
_journal_name_full CrystEngComm
_journal_page_first 3886
_journal_paper_doi 10.1039/c003502e
_journal_volume 12
_journal_year 2010
_chemical_formula_moiety 'C8 H6 Ag N5 O'
_chemical_formula_sum 'C8 H6 Ag N5 O'
_chemical_formula_weight 296.05
_space_group_IT_number 14
_space_group_name_Hall '-P 2ybc'
_space_group_name_H-M_alt 'P 1 21/c 1'
_symmetry_cell_setting monoclinic
_symmetry_space_group_name_Hall '-P 2ybc'
_symmetry_space_group_name_H-M 'P 1 21/c 1'
_atom_sites_solution_hydrogens geom
_atom_sites_solution_primary direct
_atom_sites_solution_secondary difmap
_audit_creation_method SHELXL-97
_cell_angle_alpha 90.00
_cell_angle_beta 106.76(3)
_cell_angle_gamma 90.00
_cell_formula_units_Z 4
_cell_length_a 7.3812(15)
_cell_length_b 9.886(2)
_cell_length_c 12.798(3)
_cell_measurement_reflns_used 25
_cell_measurement_temperature 293(2)
_cell_measurement_theta_max 18
_cell_measurement_theta_min 12
_cell_volume 894.2(4)
_computing_cell_refinement CrystalClear
_computing_data_collection 'CrystalClear (Rigaku, 2002)'
_computing_data_reduction CrystalClear
_computing_molecular_graphics SHELXTL
_computing_publication_material SHELXTL
_computing_structure_refinement SHELXTL
_computing_structure_solution 'SHELXTL (Siemens, 1994)'
_diffrn_ambient_temperature 293(2)
_diffrn_measured_fraction_theta_full 0.992
_diffrn_measured_fraction_theta_max 0.992
_diffrn_measurement_device_type 'Rigaku Mercury CCD area-detector'
_diffrn_measurement_method \w
_diffrn_radiation_monochromator graphite
_diffrn_radiation_source 'fine-focus sealed tube'
_diffrn_radiation_type MoK\a
_diffrn_radiation_wavelength 0.71073
_diffrn_reflns_av_R_equivalents 0.0573
_diffrn_reflns_av_sigmaI/netI 0.0476
_diffrn_reflns_limit_h_max 9
_diffrn_reflns_limit_h_min -7
_diffrn_reflns_limit_k_max 12
_diffrn_reflns_limit_k_min -12
_diffrn_reflns_limit_l_max 16
_diffrn_reflns_limit_l_min -16
_diffrn_reflns_number 7286
_diffrn_reflns_theta_full 27.63
_diffrn_reflns_theta_max 27.63
_diffrn_reflns_theta_min 3.32
_exptl_absorpt_coefficient_mu 2.230
_exptl_absorpt_correction_T_max 0.72
_exptl_absorpt_correction_T_min 0.65
_exptl_absorpt_correction_type multi-scan
_exptl_absorpt_process_details 'RAPID AUTO (Rigaku Corporation, 1998)'
_exptl_crystal_colour Colourless
_exptl_crystal_density_diffrn 2.199
_exptl_crystal_density_method 'not measured'
_exptl_crystal_description Block
_exptl_crystal_F_000 576
_exptl_crystal_size_max 0.20
_exptl_crystal_size_mid 0.18
_exptl_crystal_size_min 0.15
_refine_diff_density_max 0.446
_refine_diff_density_min -0.490
_refine_diff_density_rms 0.117
_refine_ls_extinction_method none
_refine_ls_goodness_of_fit_ref 1.234
_refine_ls_hydrogen_treatment constr
_refine_ls_matrix_type full
_refine_ls_number_parameters 136
_refine_ls_number_reflns 2066
_refine_ls_number_restraints 0
_refine_ls_restrained_S_all 1.234
_refine_ls_R_factor_all 0.0669
_refine_ls_R_factor_gt 0.0582
_refine_ls_shift/su_max 0.000
_refine_ls_shift/su_mean 0.000
_refine_ls_structure_factor_coef Fsqd
_refine_ls_weighting_details 'calc w=1/[\s^2^(Fo^2^)+(0.0132P)^2^+2.9633P] where P=(Fo^2^+2Fc^2^)/3'
_refine_ls_weighting_scheme calc
_refine_ls_wR_factor_gt 0.0920
_refine_ls_wR_factor_ref 0.0952
_reflns_number_gt 1854
_reflns_number_total 2066
_reflns_threshold_expression >2sigma(I)
_cod_data_source_file c003502e.txt
_cod_data_source_block compound_2
_cod_depositor_comments
;
The following automatic conversions were performed:

data item '_exptl_absorpt_correction_type' value 'Multi-Scan' was
changed to 'multi-scan' in accordance with the
/home/saulius/struct/COD-crude-data/automatic-downloads/DataCite-retrospective/RSC/depositions/lib/dictionaries/cif_core.dic
dictionary named 'cif_core.dic' version 2.4.2 last updated on
2011-04-26.

data item '_symmetry_cell_setting' value 'Monoclinic' was changed to
'monoclinic' in accordance with the
/home/saulius/struct/COD-crude-data/automatic-downloads/DataCite-retrospective/RSC/depositions/lib/dictionaries/cif_core.dic
dictionary named 'cif_core.dic' version 2.4.2 last updated on
2011-04-26.

Automatic conversion script
Id: cif_fix_values 6909 2019-04-08 15:41:33Z antanas 
;
_cod_original_cell_volume 894.3(3)
_cod_original_sg_symbol_H-M P21/c
_cod_database_code 7238259

loop_
_symmetry_equiv_pos_as_xyz
'x, y, z'
'-x, y+1/2, -z+1/2'
'-x, -y, -z'
'x, -y-1/2, z-1/2'

loop_
_atom_site_label
_atom_site_type_symbol
_atom_site_fract_x
_atom_site_fract_y
_atom_site_fract_z
_atom_site_U_iso_or_equiv
_atom_site_adp_type
_atom_site_occupancy
_atom_site_symmetry_multiplicity
_atom_site_calc_flag
_atom_site_refinement_flags
Ag1 Ag 0.04630(8) 0.15445(4) 0.10820(3) 0.03960(16) Uani 1 1 d .
O1 O 0.2695(6) 0.3561(4) 0.0934(3) 0.0422(10) Uani 1 1 d .
N1 N 0.1448(6) 0.4071(4) -0.0865(3) 0.0258(9) Uani 1 1 d .
H1 H 0.1177 0.4722 -0.1331 0.031 Uiso 1 1 calc R
N2 N 0.0509(7) 0.2457(4) -0.2298(3) 0.0274(10) Uani 1 1 d .
N3 N 0.0042(8) 0.1130(4) -0.2347(3) 0.0338(11) Uani 1 1 d .
N4 N 0.0166(7) 0.0699(4) -0.1365(4) 0.0334(11) Uani 1 1 d .
N5 N 0.0710(7) 0.1727(4) -0.0634(3) 0.0291(10) Uani 1 1 d .
C1 C 0.3530(9) 0.6241(6) 0.1516(5) 0.0379(14) Uani 1 1 d .
H1A H 0.3388 0.5650 0.2052 0.045 Uiso 1 1 calc R
C2 C 0.4229(10) 0.7527(7) 0.1804(6) 0.0537(18) Uani 1 1 d .
H2 H 0.4578 0.7793 0.2532 0.064 Uiso 1 1 calc R
C3 C 0.4406(11) 0.8408(7) 0.1015(6) 0.059(2) Uani 1 1 d .
H3 H 0.4861 0.9278 0.1203 0.071 Uiso 1 1 calc R
C4 C 0.3905(10) 0.7999(7) -0.0064(6) 0.0525(18) Uani 1 1 d .
H4 H 0.4029 0.8599 -0.0599 0.063 Uiso 1 1 calc R
C5 C 0.3223(9) 0.6710(6) -0.0357(5) 0.0401(14) Uani 1 1 d .
H5 H 0.2892 0.6445 -0.1084 0.048 Uiso 1 1 calc R
C6 C 0.3033(8) 0.5818(5) 0.0432(4) 0.0278(11) Uani 1 1 d .
C7 C 0.2393(8) 0.4385(5) 0.0205(4) 0.0277(11) Uani 1 1 d .
C8 C 0.0908(7) 0.2770(5) -0.1235(4) 0.0246(11) Uani 1 1 d .

loop_
_atom_site_aniso_label
_atom_site_aniso_U_11
_atom_site_aniso_U_22
_atom_site_aniso_U_33
_atom_site_aniso_U_23
_atom_site_aniso_U_13
_atom_site_aniso_U_12
Ag1 0.0735(4) 0.0262(2) 0.0235(2) -0.00132(18) 0.0209(2) -0.0060(2)
O1 0.064(3) 0.034(2) 0.0218(19) 0.0079(17) 0.0017(19) -0.006(2)
N1 0.039(3) 0.021(2) 0.0158(19) 0.0046(16) 0.0046(18) -0.0018(19)
N2 0.047(3) 0.018(2) 0.017(2) -0.0008(16) 0.0086(19) -0.0025(19)
N3 0.061(3) 0.021(2) 0.018(2) 0.0029(17) 0.009(2) -0.003(2)
N4 0.062(3) 0.016(2) 0.024(2) -0.0023(18) 0.014(2) -0.005(2)
N5 0.052(3) 0.017(2) 0.020(2) 0.0002(17) 0.013(2) -0.003(2)
C1 0.046(4) 0.039(3) 0.028(3) -0.006(2) 0.010(3) -0.007(3)
C2 0.063(5) 0.058(4) 0.041(4) -0.024(3) 0.015(3) -0.016(4)
C3 0.076(5) 0.040(4) 0.063(5) -0.020(4) 0.022(4) -0.028(4)
C4 0.068(5) 0.035(3) 0.058(4) -0.004(3) 0.024(4) -0.023(3)
C5 0.048(4) 0.038(3) 0.034(3) -0.003(3) 0.012(3) -0.011(3)
C6 0.029(3) 0.028(3) 0.024(3) -0.003(2) 0.005(2) 0.003(2)
C7 0.031(3) 0.030(3) 0.022(2) -0.001(2) 0.008(2) -0.002(2)
C8 0.031(3) 0.024(3) 0.018(2) -0.0018(19) 0.006(2) -0.005(2)

loop_
_atom_type_symbol
_atom_type_description
_atom_type_scat_dispersion_real
_atom_type_scat_dispersion_imag
_atom_type_scat_source
C C 0.0033 0.0016 'International Tables Vol C Tables 4.2.6.8 and 6.1.1.4'
H H 0.0000 0.0000 'International Tables Vol C Tables 4.2.6.8 and 6.1.1.4'
N N 0.0061 0.0033 'International Tables Vol C Tables 4.2.6.8 and 6.1.1.4'
O O 0.0106 0.0060 'International Tables Vol C Tables 4.2.6.8 and 6.1.1.4'
Ag Ag -0.8971 1.1015 'International Tables Vol C Tables 4.2.6.8 and 6.1.1.4'

loop_
_geom_angle_atom_site_label_1
_geom_angle_atom_site_label_2
_geom_angle_atom_site_label_3
_geom_angle
_geom_angle_site_symmetry_1
_geom_angle_site_symmetry_3
N5 Ag1 N2 149.43(15) . 4_566
N5 Ag1 N4 107.69(14) . 3
N2 Ag1 N4 102.88(15) 4_566 3
C7 N1 C8 124.0(4) . .
C7 N1 H1 118.0 . .
C8 N1 H1 118.0 . .
C8 N2 N3 104.4(4) . .
C8 N2 Ag1 139.5(3) . 4_565
N3 N2 Ag1 116.0(3) . 4_565
N4 N3 N2 109.0(4) . .
N3 N4 N5 110.1(4) . .
N3 N4 Ag1 120.1(3) . 3
N5 N4 Ag1 129.9(3) . 3
C8 N5 N4 104.1(4) . .
C8 N5 Ag1 133.0(3) . .
N4 N5 Ag1 121.1(3) . .
C2 C1 C6 120.9(6) . .
C2 C1 H1A 119.6 . .
C6 C1 H1A 119.6 . .
C3 C2 C1 119.7(6) . .
C3 C2 H2 120.1 . .
C1 C2 H2 120.1 . .
C2 C3 C4 119.8(6) . .
C2 C3 H3 120.1 . .
C4 C3 H3 120.1 . .
C5 C4 C3 120.7(6) . .
C5 C4 H4 119.6 . .
C3 C4 H4 119.6 . .
C6 C5 C4 119.9(6) . .
C6 C5 H5 120.1 . .
C4 C5 H5 120.1 . .
C5 C6 C1 119.0(5) . .
C5 C6 C7 123.9(5) . .
C1 C6 C7 117.1(5) . .
O1 C7 N1 122.8(5) . .
O1 C7 C6 120.7(5) . .
N1 C7 C6 116.5(4) . .
N5 C8 N2 112.5(4) . .
N5 C8 N1 126.4(4) . .
N2 C8 N1 121.1(4) . .

loop_
_geom_bond_atom_site_label_1
_geom_bond_atom_site_label_2
_geom_bond_distance
_geom_bond_site_symmetry_2
Ag1 N5 2.263(4) .
Ag1 N2 2.287(4) 4_566
Ag1 N4 2.316(4) 3
O1 C7 1.210(6) .
N1 C7 1.381(6) .
N1 C8 1.390(6) .
N1 H1 0.8600 .
N2 C8 1.342(6) .
N2 N3 1.354(6) .
N2 Ag1 2.287(4) 4_565
N3 N4 1.306(6) .
N4 N5 1.361(6) .
N4 Ag1 2.316(4) 3
N5 C8 1.319(6) .
C1 C2 1.382(8) .
C1 C6 1.393(7) .
C1 H1A 0.9300 .
C2 C3 1.368(10) .
C2 H2 0.9300 .
C3 C4 1.383(9) .
C3 H3 0.9300 .
C4 C5 1.382(8) .
C4 H4 0.9300 .
C5 C6 1.377(7) .
C5 H5 0.9300 .
C6 C7 1.495(7) .

loop_
_geom_hbond_atom_site_label_D
_geom_hbond_atom_site_label_H
_geom_hbond_atom_site_label_A
_geom_hbond_distance_DH
_geom_hbond_distance_HA
_geom_hbond_distance_DA
_geom_hbond_angle_DHA
_geom_hbond_site_symmetry_A
N1 H1 N3 0.86 2.18 3.022(6) 168.2 2_554
